data_7704136
loop_
_publ_author_name
'Zhang, Xu'
'Chen, Xiaodan'
'Zhai, Haojiang'
'Liu, Shihua'
'Hu, Chenyang'
'Liu, Liu Leo'
'Wang, Shuhai'
'Li, Zhongshu'

_publ_section_title
;
 Facile addition of E-H bonds to a dicarbondiphosphide.
;
_journal_issue 19
_journal_name_full 'Dalton transactions (Cambridge, England : 2003)'
_journal_page_first 6384
_journal_page_last 6390
_journal_paper_doi 10.1039/d0dt01341b
_journal_volume 49
_journal_year 2020
_chemical_formula_moiety 'C63 H82 F3 N5 P2'
_chemical_formula_sum 'C63 H82 F3 N5 P2'
_chemical_formula_weight 1028.27
_space_group_crystal_system orthorhombic
_space_group_IT_number 29
_space_group_name_Hall 'P 2c -2ac'
_space_group_name_H-M_alt 'P c a 21'
_atom_sites_solution_hydrogens mixed
_atom_sites_solution_primary dual
_audit_creation_date 2020-04-19
_audit_creation_method
;
Olex2 1.2
(compiled 2018.05.29 svn.r3508 for OlexSys, GUI svn.r5506)
;
_audit_update_record
;
2020-04-20 deposited with the CCDC.	2020-04-21 downloaded from the CCDC.
;
_cell_angle_alpha 90
_cell_angle_beta 90
_cell_angle_gamma 90
_cell_formula_units_Z 4
_cell_length_a 22.9944(4)
_cell_length_b 13.1476(2)
_cell_length_c 19.4279(3)
_cell_measurement_reflns_used 8725
_cell_measurement_temperature 235.01(10)
_cell_measurement_theta_max 72.5810
_cell_measurement_theta_min 3.8240
_cell_volume 5873.47(16)
_computing_cell_refinement 'CrysAlisPro 1.171.40.61a (Rigaku OD, 2019)'
_computing_data_collection 'CrysAlisPro 1.171.40.61a (Rigaku OD, 2019)'
_computing_data_reduction 'CrysAlisPro 1.171.40.61a (Rigaku OD, 2019)'
_computing_molecular_graphics 'Olex2 (Dolomanov et al., 2009)'
_computing_publication_material 'Olex2 (Dolomanov et al., 2009)'
_computing_structure_refinement 'ShelXL (Sheldrick, 2015)'
_computing_structure_solution 'ShelXT (Sheldrick, 2015)'
_diffrn_ambient_environment N~2~
_diffrn_ambient_temperature 235.01(10)
_diffrn_detector 'CCD plate'
_diffrn_detector_area_resol_mean 10.6525
_diffrn_detector_type Atlas
_diffrn_measured_fraction_theta_full 1.000
_diffrn_measured_fraction_theta_max 0.986
_diffrn_measurement_details
;
List of Runs (angles in degrees, time in seconds):

  # Type    Start    End  Width  t~exp~   \w     \q     \k     \f   Frames
#--------------------------------------------------------------------------
  1  \w    -68.00  33.00   1.00   20.00    --  -40.20  57.00  60.00  101
  2  \w   -107.00 -49.00   1.00   20.00    --  -40.20 -57.00 -90.00   58
  3  \w    -75.00  -8.00   1.00   20.00    --  -40.20 125.00-180.00   67
  4  \w    103.00 169.00   1.00   60.00    --  103.61  77.00 -30.00   66
  5  \w    120.00 174.00   1.00   60.00    --  103.61 125.00  30.00   54
  6  \w    108.00 154.00   1.00   60.00    --  103.61  77.00 120.00   46
  7  \w     63.00 125.00   1.00   60.00    --  103.61 -61.00-120.00   62
  8  \w     37.00 136.00   1.00   60.00    --  103.61 -77.00  90.00   99
  9  \w    105.00 170.00   1.00   60.00    --  103.61  77.00-150.00   65
 10  \w    122.00 162.00   1.00   60.00    --  103.61  77.00  90.00   40
;
_diffrn_measurement_device 'four-circle diffractometer'
_diffrn_measurement_device_type 'SuperNova, Dual, Cu at home/near, Atlas'
_diffrn_measurement_method '\w scans'
_diffrn_orient_matrix_type 'CrysAlisPro convention (1999,Acta A55,543-557)'
_diffrn_orient_matrix_UB_11 -0.0112619000
_diffrn_orient_matrix_UB_12 -0.1127559000
_diffrn_orient_matrix_UB_13 -0.0172556000
_diffrn_orient_matrix_UB_21 0.0600736000
_diffrn_orient_matrix_UB_22 -0.0066338000
_diffrn_orient_matrix_UB_23 -0.0347467000
_diffrn_orient_matrix_UB_31 0.0273982000
_diffrn_orient_matrix_UB_32 -0.0314323000
_diffrn_orient_matrix_UB_33 0.0691291000
_diffrn_radiation_monochromator mirror
_diffrn_radiation_probe x-ray
_diffrn_radiation_type CuK\a
_diffrn_radiation_wavelength 1.54184
_diffrn_reflns_av_R_equivalents 0.0239
_diffrn_reflns_av_unetI/netI 0.0277
_diffrn_reflns_Laue_measured_fraction_full 1.000
_diffrn_reflns_Laue_measured_fraction_max 0.986
_diffrn_reflns_limit_h_max 28
_diffrn_reflns_limit_h_min -26
_diffrn_reflns_limit_k_max 16
_diffrn_reflns_limit_k_min -15
_diffrn_reflns_limit_l_max 23
_diffrn_reflns_limit_l_min -20
_diffrn_reflns_number 22695
_diffrn_reflns_point_group_measured_fraction_full 0.810
_diffrn_reflns_point_group_measured_fraction_max 0.788
_diffrn_reflns_theta_full 67.684
_diffrn_reflns_theta_max 72.669
_diffrn_reflns_theta_min 3.362
_diffrn_source 'micro-focus sealed X-ray tube'
_diffrn_source_type 'SuperNova (Cu) X-ray Source'
_exptl_absorpt_coefficient_mu 1.079
_exptl_absorpt_correction_T_max 1.00000
_exptl_absorpt_correction_T_min 0.96183
_exptl_absorpt_correction_type multi-scan
_exptl_absorpt_process_details
;
CrysAlisPro 1.171.40.61a (Rigaku Oxford Diffraction, 2019)
Empirical absorption correction using spherical harmonics,
 implemented in SCALE3 ABSPACK scaling algorithm.
;
_exptl_crystal_colour 'clear yellowish yellow'
_exptl_crystal_colour_lustre clear
_exptl_crystal_colour_modifier yellowish
_exptl_crystal_colour_primary yellow
_exptl_crystal_density_diffrn 1.163
_exptl_crystal_description block
_exptl_crystal_F_000 2208
_exptl_crystal_size_max 0.08
_exptl_crystal_size_mid 0.08
_exptl_crystal_size_min 0.06
_refine_diff_density_max 0.438
_refine_diff_density_min -0.287
_refine_diff_density_rms 0.037
_refine_ls_abs_structure_details
;
 Flack x determined using 2626 quotients [(I+)-(I-)]/[(I+)+(I-)]
 (Parsons, Flack and Wagner, Acta Cryst. B69 (2013) 249-259).
;
_refine_ls_abs_structure_Flack 0.027(9)
_refine_ls_extinction_method none
_refine_ls_goodness_of_fit_ref 1.021
_refine_ls_hydrogen_treatment mixed
_refine_ls_matrix_type full
_refine_ls_number_parameters 688
_refine_ls_number_reflns 9212
_refine_ls_number_restraints 25
_refine_ls_restrained_S_all 1.064
_refine_ls_R_factor_all 0.0482
_refine_ls_R_factor_gt 0.0424
_refine_ls_shift/su_max 0.001
_refine_ls_shift/su_mean 0.000
_refine_ls_structure_factor_coef Fsqd
_refine_ls_weighting_details 'w=1/[\s^2^(Fo^2^)+(0.0712P)^2^+0.7032P] where P=(Fo^2^+2Fc^2^)/3'
_refine_ls_weighting_scheme calc
_refine_ls_wR_factor_gt 0.1129
_refine_ls_wR_factor_ref 0.1182
_reflns_Friedel_coverage 0.550
_reflns_Friedel_fraction_full 0.606
_reflns_Friedel_fraction_max 0.578
_reflns_number_gt 8219
_reflns_number_total 9212
_reflns_threshold_expression 'I > 2\s(I)'
_cod_data_source_file d0dt01341b2.cif
_cod_data_source_block 7
_cod_depositor_comments 'Adding full bibliography for 7704134--7704141.cif.'
_cod_database_code 7704136
_shelx_shelxl_version_number 2014/7
_shelx_space_group_comment
;
The symmetry employed for this shelxl refinement is uniquely defined
by the following loop, which should always be used as a source of
symmetry information in preference to the above space-group names.
They are only intended as comments.
;
_shelx_estimated_absorpt_t_max 0.938
_shelx_estimated_absorpt_t_min 0.919
_diffrn_oxdiff_digest_frames
;
014b48e17a48c00903f5435f244ecfec2a000272ff9
;
_reflns_odcompleteness_completeness 99.95
_reflns_odcompleteness_iscentric 1
_reflns_odcompleteness_theta 66.97
_olex2_refinement_description
;
1. Fixed Uiso
 At 1.2 times of:
  All C(H) groups, All C(H,H) groups
 At 1.5 times of:
  All C(H,H,H) groups
2. Uiso/Uaniso restraints and constraints
Uanis(C32) \\sim Ueq, Uanis(C22) \\sim Ueq: with sigma of 0.002 and sigma for
terminal atoms of 0.004
Uanis(C37) \\sim Ueq, Uanis(C35) \\sim Ueq: with sigma of 0.005 and sigma for
terminal atoms of 0.005
Uanis(F2) = Uanis(F4) = Uanis(F3A) = Uanis(F3) = Uanis(F0AA) = Uanis(F1A) =
Uanis(F1AA) = Uanis(F2A) = Uanis(F1)
3. Others
 Fixed Sof: F2(0.5) F1(0.5) F3(0.5) F2A(0.3) F3A(0.3) F1A(0.3) F0AA(0.2)
 F1AA(0.2) F4(0.2)
4.a Ternary CH refined with riding coordinates:
 C59(H59), C24(H24), C21(H21), C36(H36), C50(H50), C47(H47), C62(H62), C33(H33)
4.b Secondary CH2 refined with riding coordinates:
 C13(H13A,H13B), C39(H39A,H39B), C38(H38A,H38B), C12(H12A,H12B)
4.c Aromatic/amide H refined with riding coordinates:
 C42(H42), C44(H44), C9(H9), C16(H16), C7(H7), C10(H10), C43(H43), C18(H18),
 C6(H6), C28(H28), C56(H56), C17(H17), C29(H29), C55(H55), C54(H54), C30(H30)
4.d Idealised Me refined as rotating group:
 C58(H58A,H58B,H58C), C48(H48A,H48B,H48C), C46(H46A,H46B,H46C), C23(H23A,H23B,
 H23C), C25(H25A,H25B,H25C), C60(H60A,H60B,H60C), C20(H20A,H20B,H20C), C63(H63A,
 H63B,H63C), C34(H34A,H34B,H34C), C32(H32A,H32B,H32C), C61(H61A,H61B,H61C),
 C37(H37A,H37B,H37C), C49(H49A,H49B,H49C), C51(H51A,H51B,H51C), C22(H22A,H22B,
 H22C), C35(H35A,H35B,H35C)
;
_olex2_submission_special_instructions 'No special instructions were received'
_oxdiff_exptl_absorpt_empirical_details
;
Empirical correction (ABSPACK) includes:
- Absorption correction using spherical harmonics
- Frame scaling
;
_oxdiff_exptl_absorpt_empirical_full_max 1.126
_oxdiff_exptl_absorpt_empirical_full_min 0.910

loop_
_space_group_symop_operation_xyz
'x, y, z'
'-x, -y, z+1/2'
'x+1/2, -y, z'
'-x+1/2, y, z+1/2'

loop_
_atom_site_label
_atom_site_type_symbol
_atom_site_fract_x
_atom_site_fract_y
_atom_site_fract_z
_atom_site_U_iso_or_equiv
_atom_site_adp_type
_atom_site_occupancy
_atom_site_site_symmetry_order
_atom_site_calc_flag
_atom_site_refinement_flags_posn
_atom_site_refinement_flags_adp
_atom_site_refinement_flags_occupancy
_atom_site_disorder_assembly
_atom_site_disorder_group
P1 P 0.60804(3) 0.34944(5) 0.49520(4) 0.03744(17) Uani 1 1 d . . . . .
P2 P 0.60099(4) 0.14276(5) 0.51281(5) 0.0473(2) Uani 1 1 d . . . . .
N3 N 0.72743(11) 0.33038(18) 0.60363(14) 0.0409(6) Uani 1 1 d . . . . .
N1 N 0.47622(11) 0.3245(2) 0.41365(14) 0.0402(6) Uani 1 1 d . . . . .
N2 N 0.46747(11) 0.16163(19) 0.44279(15) 0.0430(6) Uani 1 1 d . . . . .
N4 N 0.72772(12) 0.16105(19) 0.59535(15) 0.0463(6) Uani 1 1 d . . . . .
C4 C 0.69754(14) 0.2481(2) 0.57561(16) 0.0382(6) Uani 1 1 d . . . . .
C3 C 0.64874(14) 0.2480(2) 0.53601(17) 0.0375(6) Uani 1 1 d . . . . .
C14 C 0.50327(13) 0.4074(2) 0.37821(16) 0.0405(6) Uani 1 1 d . . . . .
N5 N 0.65241(13) 0.3680(2) 0.42430(17) 0.0490(7) Uani 1 1 d . . . . .
C52 C 0.70003(14) 0.4256(2) 0.61995(16) 0.0398(6) Uani 1 1 d . . . . .
C1 C 0.55947(13) 0.2451(2) 0.47223(16) 0.0371(6) Uani 1 1 d . . . . .
C2 C 0.50501(13) 0.2438(2) 0.44506(16) 0.0362(6) Uani 1 1 d . . . . .
C40 C 0.72210(15) 0.0653(2) 0.56068(18) 0.0437(7) Uani 1 1 d . . . . .
C42 C 0.6908(2) -0.1078(3) 0.5636(2) 0.0627(10) Uani 1 1 d . . . . .
H42 H 0.6721 -0.1613 0.5858 0.075 Uiso 1 1 calc R . . . .
C41 C 0.69353(16) -0.0135(2) 0.5952(2) 0.0502(8) Uani 1 1 d . . . . .
C57 C 0.72690(14) 0.5151(2) 0.59614(19) 0.0454(7) Uani 1 1 d . . . . .
C44 C 0.74185(19) -0.0450(3) 0.4657(2) 0.0625(10) Uani 1 1 d . . . . .
H44 H 0.7574 -0.0564 0.4222 0.075 Uiso 1 1 calc R . . . .
C19 C 0.53186(15) 0.3897(3) 0.31520(18) 0.0497(8) Uani 1 1 d . . . . .
C59 C 0.78631(15) 0.5144(3) 0.5623(2) 0.0509(8) Uani 1 1 d . . . . .
H59 H 0.7947 0.4444 0.5479 0.061 Uiso 1 1 calc R . . . .
C5 C 0.66978(14) 0.4580(2) 0.39506(18) 0.0444(7) Uani 1 1 d . . . . .
C26 C 0.47429(14) 0.0669(2) 0.47856(18) 0.0436(7) Uani 1 1 d . . . . .
C15 C 0.49455(15) 0.5064(3) 0.40305(19) 0.0475(7) Uani 1 1 d . . . . .
C8 C 0.70756(18) 0.6392(3) 0.3325(2) 0.0571(9) Uani 1 1 d . . . . .
C24 C 0.46278(17) 0.5280(3) 0.4699(2) 0.0541(9) Uani 1 1 d . . . . .
H24 H 0.4477 0.4633 0.4874 0.065 Uiso 1 1 calc R . . . .
C13 C 0.41754(14) 0.2948(3) 0.3921(2) 0.0547(9) Uani 1 1 d . . . . .
H13A H 0.4120 0.3075 0.3434 0.066 Uiso 1 1 calc R . . . .
H13B H 0.3884 0.3324 0.4177 0.066 Uiso 1 1 calc R . . . .
C9 C 0.7273(2) 0.5461(3) 0.3090(2) 0.0620(10) Uani 1 1 d . . . . .
H9 H 0.7534 0.5435 0.2724 0.074 Uiso 1 1 calc R . . . .
C45 C 0.74606(15) 0.0513(2) 0.4948(2) 0.0499(7) Uani 1 1 d . . . . .
C53 C 0.65034(15) 0.4288(3) 0.66138(19) 0.0490(8) Uani 1 1 d . . . . .
C16 C 0.51596(18) 0.5873(3) 0.3642(2) 0.0585(9) Uani 1 1 d . . . . .
H16 H 0.5109 0.6535 0.3799 0.070 Uiso 1 1 calc R . . . .
F2 F 0.7375(4) 0.7299(5) 0.2338(4) 0.0778(9) Uani 0.5 1 d . . P A 1
C39 C 0.78280(19) 0.1871(3) 0.6274(3) 0.0691(12) Uani 1 1 d . . . . .
H39A H 0.8146 0.1828 0.5947 0.083 Uiso 1 1 calc R . . . .
H39B H 0.7910 0.1430 0.6663 0.083 Uiso 1 1 calc R . . . .
F1 F 0.6968(3) 0.8165(5) 0.3148(4) 0.0778(9) Uani 0.5 1 d . . P A 1
C27 C 0.45058(18) 0.0543(3) 0.5437(2) 0.0541(8) Uani 1 1 d . . . . .
C7 C 0.66875(16) 0.6414(3) 0.3866(2) 0.0522(8) Uani 1 1 d . . . . .
H7 H 0.6549 0.7037 0.4022 0.063 Uiso 1 1 calc R . . . .
C21 C 0.53797(17) 0.2837(3) 0.28476(19) 0.0578(9) Uani 1 1 d . . . . .
H21 H 0.5243 0.2359 0.3199 0.069 Uiso 1 1 calc R . . . .
C38 C 0.77321(18) 0.2944(3) 0.6503(2) 0.0623(11) Uani 1 1 d . . . . .
H38A H 0.7605 0.2970 0.6979 0.075 Uiso 1 1 calc R . . . .
H38B H 0.8084 0.3346 0.6453 0.075 Uiso 1 1 calc R . . . .
C10 C 0.70872(19) 0.4571(3) 0.3395(2) 0.0575(9) Uani 1 1 d . . . . .
H10 H 0.7223 0.3952 0.3228 0.069 Uiso 1 1 calc R . . . .
C36 C 0.4184(2) 0.1395(3) 0.5807(2) 0.0682(11) Uani 1 1 d . . . . .
H36 H 0.4208 0.2016 0.5529 0.082 Uiso 1 1 calc R . . . .
C43 C 0.7154(2) -0.1231(3) 0.4997(3) 0.0695(11) Uani 1 1 d . . . . .
H43 H 0.7140 -0.1873 0.4797 0.083 Uiso 1 1 calc R . . . .
C50 C 0.6653(2) 0.0035(3) 0.6652(2) 0.0663(11) Uani 1 1 d . . . . .
H50 H 0.6561 0.0761 0.6687 0.080 Uiso 1 1 calc R . . . .
C18 C 0.55244(17) 0.4735(3) 0.2792(2) 0.0613(10) Uani 1 1 d . . . . .
H18 H 0.5721 0.4634 0.2379 0.074 Uiso 1 1 calc R . . . .
C6 C 0.65004(15) 0.5531(2) 0.41816(19) 0.0471(7) Uani 1 1 d . . . . .
H6 H 0.6242 0.5566 0.4549 0.057 Uiso 1 1 calc R . . . .
C28 C 0.4566(2) -0.0392(3) 0.5763(3) 0.0736(12) Uani 1 1 d . . . . .
H28 H 0.4409 -0.0485 0.6200 0.088 Uiso 1 1 calc R . . . .
C11 C 0.7294(2) 0.7336(3) 0.3011(2) 0.0685(11) Uani 1 1 d . . . . .
C58 C 0.7904(2) 0.5821(4) 0.4989(3) 0.0794(13) Uani 1 1 d . . . . .
H58A H 0.7601 0.5643 0.4671 0.119 Uiso 1 1 calc GR . . . .
H58B H 0.8275 0.5726 0.4772 0.119 Uiso 1 1 calc GR . . . .
H58C H 0.7862 0.6519 0.5123 0.119 Uiso 1 1 calc GR . . . .
C31 C 0.50306(17) -0.0137(3) 0.4454(2) 0.0573(9) Uani 1 1 d . . . . .
C56 C 0.69988(18) 0.6074(3) 0.6097(3) 0.0634(10) Uani 1 1 d . . . . .
H56 H 0.7165 0.6675 0.5938 0.076 Uiso 1 1 calc R . . . .
C12 C 0.41360(18) 0.1849(3) 0.4073(3) 0.0724(13) Uani 1 1 d . . . . .
H12A H 0.3803 0.1704 0.4363 0.087 Uiso 1 1 calc R . . . .
H12B H 0.4103 0.1457 0.3651 0.087 Uiso 1 1 calc R . . . .
C17 C 0.54465(19) 0.5704(3) 0.3027(2) 0.0657(11) Uani 1 1 d . . . . .
H17 H 0.5587 0.6251 0.2773 0.079 Uiso 1 1 calc R . . . .
C29 C 0.4854(3) -0.1178(3) 0.5449(3) 0.0868(16) Uani 1 1 d . . . . .
H29 H 0.4894 -0.1799 0.5673 0.104 Uiso 1 1 calc R . . . .
C55 C 0.6489(2) 0.6108(3) 0.6463(3) 0.0769(14) Uani 1 1 d . . . . .
H55 H 0.6304 0.6729 0.6534 0.092 Uiso 1 1 calc R . . . .
F3 F 0.7813(3) 0.7635(4) 0.3316(4) 0.0778(9) Uani 0.5 1 d . . P A 1
C47 C 0.77438(17) 0.1359(3) 0.4534(2) 0.0600(9) Uani 1 1 d . . . . .
H47 H 0.7704 0.1994 0.4793 0.072 Uiso 1 1 calc R . . . .
C54 C 0.62480(19) 0.5236(3) 0.6726(3) 0.0677(11) Uani 1 1 d . . . . .
H54 H 0.5908 0.5278 0.6984 0.081 Uiso 1 1 calc R . . . .
C30 C 0.5080(2) -0.1049(3) 0.4815(3) 0.0771(14) Uani 1 1 d . . . . .
H30 H 0.5276 -0.1589 0.4611 0.093 Uiso 1 1 calc R . . . .
C48 C 0.8397(2) 0.1156(4) 0.4419(3) 0.0902(16) Uani 1 1 d . . . . .
H48A H 0.8590 0.1104 0.4856 0.135 Uiso 1 1 calc GR . . . .
H48B H 0.8564 0.1707 0.4161 0.135 Uiso 1 1 calc GR . . . .
H48C H 0.8446 0.0533 0.4169 0.135 Uiso 1 1 calc GR . . . .
C62 C 0.6260(2) 0.3358(3) 0.6978(2) 0.0654(11) Uani 1 1 d . . . . .
H62 H 0.6484 0.2760 0.6833 0.079 Uiso 1 1 calc R . . . .
C46 C 0.7441(2) 0.1491(4) 0.3842(2) 0.0771(13) Uani 1 1 d . . . . .
H46A H 0.7521 0.0913 0.3555 0.116 Uiso 1 1 calc GR . . . .
H46B H 0.7581 0.2097 0.3622 0.116 Uiso 1 1 calc GR . . . .
H46C H 0.7029 0.1546 0.3912 0.116 Uiso 1 1 calc GR . . . .
C23 C 0.4112(2) 0.5989(4) 0.4583(3) 0.0827(15) Uani 1 1 d . . . . .
H23A H 0.4249 0.6634 0.4418 0.124 Uiso 1 1 calc GR . . . .
H23B H 0.3908 0.6085 0.5010 0.124 Uiso 1 1 calc GR . . . .
H23C H 0.3853 0.5695 0.4250 0.124 Uiso 1 1 calc GR . . . .
C25 C 0.5028(2) 0.5728(4) 0.5246(3) 0.0761(13) Uani 1 1 d . . . . .
H25A H 0.5347 0.5273 0.5325 0.114 Uiso 1 1 calc GR . . . .
H25B H 0.4814 0.5820 0.5666 0.114 Uiso 1 1 calc GR . . . .
H25C H 0.5173 0.6373 0.5091 0.114 Uiso 1 1 calc GR . . . .
C60 C 0.83278(18) 0.5461(4) 0.6140(3) 0.0707(11) Uani 1 1 d . . . . .
H60A H 0.8292 0.6175 0.6235 0.106 Uiso 1 1 calc GR . . . .
H60B H 0.8706 0.5324 0.5953 0.106 Uiso 1 1 calc GR . . . .
H60C H 0.8278 0.5083 0.6559 0.106 Uiso 1 1 calc GR . . . .
C33 C 0.5255(2) -0.0050(4) 0.3732(3) 0.0793(13) Uani 1 1 d . . . . .
H33 H 0.5294 0.0674 0.3621 0.095 Uiso 1 1 calc R . . . .
C20 C 0.4990(3) 0.2700(5) 0.2229(3) 0.1001(19) Uani 1 1 d . . . . .
H20A H 0.4593 0.2813 0.2362 0.150 Uiso 1 1 calc GR . . . .
H20B H 0.5031 0.2021 0.2054 0.150 Uiso 1 1 calc GR . . . .
H20C H 0.5097 0.3179 0.1879 0.150 Uiso 1 1 calc GR . . . .
C63 C 0.6330(3) 0.3487(5) 0.7759(3) 0.0976(19) Uani 1 1 d . . . . .
H63A H 0.6724 0.3676 0.7862 0.146 Uiso 1 1 calc GR . . . .
H63B H 0.6239 0.2858 0.7985 0.146 Uiso 1 1 calc GR . . . .
H63C H 0.6071 0.4009 0.7918 0.146 Uiso 1 1 calc GR . . . .
C34 C 0.5842(2) -0.0559(5) 0.3611(3) 0.1010(19) Uani 1 1 d . . . . .
H34A H 0.6098 -0.0409 0.3988 0.151 Uiso 1 1 calc GR . . . .
H34B H 0.6009 -0.0308 0.3191 0.151 Uiso 1 1 calc GR . . . .
H34C H 0.5790 -0.1282 0.3577 0.151 Uiso 1 1 calc GR . . . .
C32 C 0.4820(3) -0.0516(7) 0.3234(4) 0.130(2) Uani 1 1 d . U . . .
H32A H 0.4779 -0.1229 0.3330 0.194 Uiso 1 1 calc GR . . . .
H32B H 0.4955 -0.0427 0.2770 0.194 Uiso 1 1 calc GR . . . .
H32C H 0.4450 -0.0187 0.3287 0.194 Uiso 1 1 calc GR . . . .
C61 C 0.5625(2) 0.3177(5) 0.6813(3) 0.0968(19) Uani 1 1 d . . . . .
H61A H 0.5397 0.3732 0.6987 0.145 Uiso 1 1 calc GR . . . .
H61B H 0.5500 0.2555 0.7025 0.145 Uiso 1 1 calc GR . . . .
H61C H 0.5576 0.3129 0.6323 0.145 Uiso 1 1 calc GR . . . .
C37 C 0.3554(3) 0.1162(6) 0.5947(5) 0.118(2) Uani 1 1 d . U . . .
H37A H 0.3359 0.1018 0.5521 0.177 Uiso 1 1 calc GR . . . .
H37B H 0.3375 0.1738 0.6164 0.177 Uiso 1 1 calc GR . . . .
H37C H 0.3527 0.0583 0.6246 0.177 Uiso 1 1 calc GR . . . .
C49 C 0.6085(3) -0.0546(5) 0.6735(3) 0.107(2) Uani 1 1 d . . . . .
H49A H 0.5842 -0.0427 0.6341 0.160 Uiso 1 1 calc GR . . . .
H49B H 0.5889 -0.0317 0.7142 0.160 Uiso 1 1 calc GR . . . .
H49C H 0.6165 -0.1260 0.6773 0.160 Uiso 1 1 calc GR . . . .
C51 C 0.7064(4) -0.0214(7) 0.7227(3) 0.126(3) Uani 1 1 d . . . . .
H51A H 0.7176 -0.0916 0.7197 0.189 Uiso 1 1 calc GR . . . .
H51B H 0.6876 -0.0092 0.7660 0.189 Uiso 1 1 calc GR . . . .
H51C H 0.7404 0.0208 0.7191 0.189 Uiso 1 1 calc GR . . . .
C22 C 0.5992(3) 0.2541(5) 0.2678(4) 0.111(2) Uani 1 1 d . U . . .
H22A H 0.6133 0.2956 0.2308 0.166 Uiso 1 1 calc GR . . . .
H22B H 0.6002 0.1839 0.2543 0.166 Uiso 1 1 calc GR . . . .
H22C H 0.6234 0.2638 0.3076 0.166 Uiso 1 1 calc GR . . . .
C35 C 0.4456(4) 0.1597(7) 0.6513(4) 0.149(3) Uani 1 1 d . U . . .
H35A H 0.4238 0.1248 0.6861 0.224 Uiso 1 1 calc GR . . . .
H35B H 0.4452 0.2315 0.6605 0.224 Uiso 1 1 calc GR . . . .
H35C H 0.4850 0.1357 0.6515 0.224 Uiso 1 1 calc GR . . . .
H2 H 0.627(2) 0.087(4) 0.464(3) 0.080(14) Uiso 1 1 d . . . . .
H5 H 0.668(2) 0.314(4) 0.405(3) 0.081(15) Uiso 1 1 d . . . . .
F2A F 0.7096(5) 0.7434(7) 0.2365(6) 0.0778(9) Uani 0.3 1 d . . P A 2
F3A F 0.7897(5) 0.7336(7) 0.2950(7) 0.0778(9) Uani 0.3 1 d . . P A 2
F1A F 0.7145(6) 0.8183(9) 0.3341(6) 0.0778(9) Uani 0.3 1 d . . P A 2
F0AA F 0.7552(9) 0.7973(10) 0.3424(8) 0.0778(9) Uani 0.2 1 d . . P A 3
F1AA F 0.6816(7) 0.7913(10) 0.2750(8) 0.0778(9) Uani 0.2 1 d . . P A 3
F4 F 0.7680(8) 0.7218(11) 0.2510(10) 0.0778(9) Uani 0.2 1 d . . P A 3

loop_
_atom_site_aniso_label
_atom_site_aniso_U_11
_atom_site_aniso_U_22
_atom_site_aniso_U_33
_atom_site_aniso_U_23
_atom_site_aniso_U_13
_atom_site_aniso_U_12
P1 0.0417(3) 0.0277(3) 0.0429(4) 0.0001(3) -0.0020(3) 0.0053(3)
P2 0.0510(4) 0.0296(3) 0.0614(6) 0.0044(3) -0.0198(4) 0.0007(3)
N3 0.0421(13) 0.0310(11) 0.0496(15) -0.0052(11) -0.0105(11) 0.0023(10)
N1 0.0345(12) 0.0389(12) 0.0471(15) 0.0072(11) -0.0007(11) 0.0060(10)
N2 0.0406(13) 0.0361(13) 0.0524(16) 0.0055(11) -0.0083(12) 0.0002(10)
N4 0.0554(16) 0.0309(12) 0.0525(16) -0.0037(11) -0.0201(13) 0.0067(11)
C4 0.0451(16) 0.0282(13) 0.0414(15) -0.0020(11) -0.0037(13) 0.0044(11)
C3 0.0434(15) 0.0271(13) 0.0420(15) -0.0010(11) -0.0054(13) 0.0046(11)
C14 0.0370(14) 0.0434(16) 0.0410(16) 0.0107(13) -0.0011(12) 0.0047(11)
N5 0.0571(16) 0.0323(13) 0.0576(17) 0.0025(12) 0.0097(14) 0.0058(12)
C52 0.0437(15) 0.0316(13) 0.0441(17) -0.0054(12) -0.0030(13) 0.0017(11)
C1 0.0408(15) 0.0310(13) 0.0394(14) 0.0001(11) -0.0013(13) 0.0045(11)
C2 0.0398(15) 0.0319(13) 0.0369(15) 0.0003(11) 0.0035(12) 0.0071(11)
C40 0.0489(16) 0.0298(13) 0.0523(19) -0.0016(13) -0.0135(14) 0.0110(12)
C42 0.079(3) 0.0321(16) 0.078(3) 0.0025(17) -0.009(2) 0.0035(16)
C41 0.0574(19) 0.0349(15) 0.058(2) 0.0025(14) -0.0107(16) 0.0092(13)
C57 0.0465(17) 0.0341(15) 0.056(2) -0.0015(14) 0.0025(15) 0.0000(12)
C44 0.077(3) 0.0465(19) 0.064(2) -0.0087(18) -0.004(2) 0.0164(18)
C19 0.0421(16) 0.066(2) 0.0413(17) 0.0062(16) -0.0030(14) 0.0063(15)
C59 0.0459(17) 0.0450(17) 0.062(2) -0.0003(15) 0.0039(16) -0.0052(14)
C5 0.0468(16) 0.0382(15) 0.0484(18) 0.0015(13) -0.0013(14) 0.0007(13)
C26 0.0464(16) 0.0301(13) 0.0543(19) 0.0031(13) -0.0114(14) -0.0009(11)
C15 0.0469(17) 0.0427(16) 0.0529(19) 0.0108(15) -0.0032(15) 0.0042(13)
C8 0.071(2) 0.0446(18) 0.056(2) 0.0030(16) -0.0026(18) -0.0049(16)
C24 0.064(2) 0.0382(16) 0.060(2) 0.0043(15) 0.0091(17) 0.0117(15)
C13 0.0378(16) 0.0505(19) 0.076(2) 0.0120(17) -0.0040(17) 0.0065(14)
C9 0.083(3) 0.0477(19) 0.056(2) 0.0016(17) 0.014(2) -0.0058(18)
C45 0.0533(18) 0.0385(15) 0.058(2) -0.0018(15) -0.0077(17) 0.0084(13)
C53 0.0512(18) 0.0443(17) 0.0514(19) -0.0111(15) 0.0061(15) -0.0074(14)
C16 0.063(2) 0.0462(18) 0.066(2) 0.0183(17) -0.0082(19) -0.0047(16)
F2 0.096(3) 0.0559(12) 0.082(2) 0.0069(14) 0.010(2) -0.0124(16)
C39 0.072(2) 0.0418(18) 0.093(3) -0.0077(19) -0.046(2) 0.0131(17)
F1 0.096(3) 0.0559(12) 0.082(2) 0.0069(14) 0.010(2) -0.0124(16)
C27 0.062(2) 0.0479(18) 0.053(2) 0.0051(16) -0.0098(17) -0.0090(16)
C7 0.0571(19) 0.0374(16) 0.062(2) 0.0004(15) -0.0007(17) 0.0016(14)
C21 0.061(2) 0.071(2) 0.0416(18) -0.0043(17) 0.0050(16) 0.0121(18)
C38 0.066(2) 0.0425(18) 0.078(3) -0.0044(17) -0.036(2) 0.0039(16)
C10 0.078(2) 0.0395(17) 0.055(2) 0.0007(15) 0.0169(19) 0.0033(16)
C36 0.089(3) 0.060(2) 0.056(2) -0.0058(18) 0.015(2) -0.010(2)
C43 0.087(3) 0.0348(16) 0.087(3) -0.014(2) -0.013(3) 0.0063(16)
C50 0.095(3) 0.0425(18) 0.061(2) 0.0103(17) 0.004(2) 0.0099(19)
C18 0.052(2) 0.088(3) 0.0438(19) 0.0146(19) 0.0010(16) -0.0030(19)
C6 0.0490(17) 0.0367(15) 0.056(2) 0.0028(14) 0.0026(15) 0.0020(13)
C28 0.098(3) 0.054(2) 0.069(3) 0.021(2) -0.012(2) -0.008(2)
C11 0.097(3) 0.051(2) 0.058(2) 0.0019(18) 0.013(2) -0.008(2)
C58 0.062(2) 0.091(3) 0.085(3) 0.025(3) 0.007(2) -0.013(2)
C31 0.058(2) 0.0421(18) 0.071(2) -0.0057(17) -0.0089(19) 0.0053(15)
C56 0.065(2) 0.0323(16) 0.093(3) -0.0023(18) 0.009(2) 0.0030(15)
C12 0.055(2) 0.058(2) 0.103(4) 0.022(2) -0.036(2) -0.0054(18)
C17 0.065(2) 0.072(3) 0.059(2) 0.027(2) -0.0035(19) -0.0135(19)
C29 0.111(4) 0.048(2) 0.102(4) 0.022(3) -0.024(3) 0.000(2)
C55 0.072(3) 0.0419(19) 0.117(4) -0.016(2) 0.023(3) 0.0125(18)
F3 0.096(3) 0.0559(12) 0.082(2) 0.0069(14) 0.010(2) -0.0124(16)
C47 0.061(2) 0.049(2) 0.069(2) 0.0045(18) 0.0051(19) 0.0113(16)
C54 0.058(2) 0.061(2) 0.085(3) -0.023(2) 0.022(2) 0.0056(18)
C30 0.089(3) 0.0401(19) 0.102(4) -0.004(2) -0.017(3) 0.0126(19)
C48 0.065(3) 0.088(3) 0.118(5) 0.030(3) 0.016(3) 0.015(2)
C62 0.076(3) 0.064(2) 0.056(2) -0.0074(19) 0.019(2) -0.021(2)
C46 0.100(3) 0.067(3) 0.064(3) 0.011(2) 0.008(3) 0.026(2)
C23 0.067(3) 0.079(3) 0.102(4) 0.017(3) 0.021(3) 0.027(2)
C25 0.085(3) 0.074(3) 0.069(3) -0.020(2) 0.003(2) 0.024(2)
C60 0.053(2) 0.075(3) 0.085(3) -0.006(2) -0.004(2) -0.0082(19)
C33 0.082(3) 0.070(3) 0.085(3) -0.014(3) 0.006(3) 0.021(2)
C20 0.124(5) 0.086(3) 0.090(4) -0.020(3) -0.043(4) 0.014(3)
C63 0.121(5) 0.110(4) 0.062(3) -0.001(3) 0.011(3) -0.040(4)
C34 0.085(3) 0.114(5) 0.104(4) -0.046(4) 0.005(3) 0.023(3)
C32 0.111(4) 0.168(5) 0.109(4) -0.009(4) -0.009(3) 0.024(4)
C61 0.084(3) 0.127(5) 0.080(3) -0.013(3) 0.020(3) -0.056(3)
C37 0.084(3) 0.121(4) 0.149(5) -0.041(4) 0.003(3) -0.005(3)
C49 0.115(5) 0.112(5) 0.094(4) 0.002(4) 0.032(4) -0.016(4)
C51 0.144(6) 0.173(7) 0.061(3) 0.005(4) -0.024(4) 0.024(5)
C22 0.083(3) 0.122(4) 0.127(4) -0.045(3) 0.012(3) 0.021(3)
C35 0.130(5) 0.180(6) 0.137(5) -0.065(4) -0.014(4) -0.012(4)
F2A 0.096(3) 0.0559(12) 0.082(2) 0.0069(14) 0.010(2) -0.0124(16)
F3A 0.096(3) 0.0559(12) 0.082(2) 0.0069(14) 0.010(2) -0.0124(16)
F1A 0.096(3) 0.0559(12) 0.082(2) 0.0069(14) 0.010(2) -0.0124(16)
F0AA 0.096(3) 0.0559(12) 0.082(2) 0.0069(14) 0.010(2) -0.0124(16)
F1AA 0.096(3) 0.0559(12) 0.082(2) 0.0069(14) 0.010(2) -0.0124(16)
F4 0.096(3) 0.0559(12) 0.082(2) 0.0069(14) 0.010(2) -0.0124(16)

loop_
_atom_type_symbol
_atom_type_description
_atom_type_scat_dispersion_real
_atom_type_scat_dispersion_imag
_atom_type_scat_source
C C 0.0181 0.0091 'International Tables Vol C Tables 4.2.6.8 and 6.1.1.4'
H H 0.0000 0.0000 'International Tables Vol C Tables 4.2.6.8 and 6.1.1.4'
F F 0.0727 0.0534 'International Tables Vol C Tables 4.2.6.8 and 6.1.1.4'
N N 0.0311 0.0180 'International Tables Vol C Tables 4.2.6.8 and 6.1.1.4'
P P 0.2955 0.4335 'International Tables Vol C Tables 4.2.6.8 and 6.1.1.4'

loop_
_geom_angle_atom_site_label_1
_geom_angle_atom_site_label_2
_geom_angle_atom_site_label_3
_geom_angle
_geom_angle_site_symmetry_1
_geom_angle_site_symmetry_3
_geom_angle_publ_flag
C3 P1 C1 82.52(12) . . ?
N5 P1 C3 98.49(14) . . ?
N5 P1 C1 105.79(15) . . ?
C3 P2 C1 82.11(12) . . ?
C3 P2 H2 109(2) . . ?
C1 P2 H2 109(2) . . ?
C4 N3 C52 123.2(2) . . ?
C4 N3 C38 110.2(2) . . ?
C52 N3 C38 117.3(3) . . ?
C14 N1 C13 117.7(3) . . ?
C2 N1 C14 125.8(2) . . ?
C2 N1 C13 111.2(3) . . ?
C2 N2 C26 126.5(3) . . ?
C2 N2 C12 112.5(3) . . ?
C26 N2 C12 120.4(3) . . ?
C4 N4 C40 123.2(3) . . ?
C4 N4 C39 111.0(3) . . ?
C40 N4 C39 119.2(3) . . ?
N4 C4 N3 106.5(3) . . ?
C3 C4 N3 128.9(3) . . ?
C3 C4 N4 124.5(3) . . ?
P1 C3 P2 98.01(15) . . ?
C4 C3 P1 132.3(2) . . ?
C4 C3 P2 129.6(2) . . ?
C19 C14 N1 119.7(3) . . ?
C15 C14 N1 118.6(3) . . ?
C15 C14 C19 121.2(3) . . ?
P1 N5 H5 117(3) . . ?
C5 N5 P1 128.5(2) . . ?
C5 N5 H5 114(3) . . ?
C57 C52 N3 117.6(3) . . ?
C53 C52 N3 120.7(3) . . ?
C53 C52 C57 121.6(3) . . ?
P1 C1 P2 97.37(15) . . ?
C2 C1 P1 131.9(2) . . ?
C2 C1 P2 129.8(2) . . ?
N2 C2 N1 106.5(3) . . ?
C1 C2 N1 126.9(3) . . ?
C1 C2 N2 126.6(3) . . ?
C41 C40 N4 117.9(3) . . ?
C41 C40 C45 121.6(3) . . ?
C45 C40 N4 120.5(3) . . ?
C41 C42 H42 119.7 . . ?
C43 C42 H42 119.7 . . ?
C43 C42 C41 120.7(4) . . ?
C40 C41 C50 121.3(3) . . ?
C42 C41 C40 118.2(4) . . ?
C42 C41 C50 120.5(4) . . ?
C52 C57 C59 122.2(3) . . ?
C56 C57 C52 118.2(3) . . ?
C56 C57 C59 119.4(3) . . ?
C45 C44 H44 119.3 . . ?
C43 C44 H44 119.3 . . ?
C43 C44 C45 121.3(4) . . ?
C14 C19 C21 122.2(3) . . ?
C18 C19 C14 117.8(4) . . ?
C18 C19 C21 120.0(3) . . ?
C57 C59 H59 107.8 . . ?
C57 C59 C58 113.8(3) . . ?
C57 C59 C60 110.1(3) . . ?
C58 C59 H59 107.8 . . ?
C58 C59 C60 109.3(3) . . ?
C60 C59 H59 107.8 . . ?
N5 C5 C10 119.9(3) . . ?
N5 C5 C6 122.8(3) . . ?
C10 C5 C6 117.4(3) . . ?
C27 C26 N2 120.1(3) . . ?
C27 C26 C31 120.9(3) . . ?
C31 C26 N2 118.9(3) . . ?
C14 C15 C24 122.5(3) . . ?
C16 C15 C14 118.2(3) . . ?
C16 C15 C24 119.3(3) . . ?
C9 C8 C11 119.9(4) . . ?
C7 C8 C9 118.8(3) . . ?
C7 C8 C11 121.3(4) . . ?
C15 C24 H24 107.8 . . ?
C15 C24 C23 111.3(3) . . ?
C15 C24 C25 112.3(3) . . ?
C23 C24 H24 107.8 . . ?
C25 C24 H24 107.8 . . ?
C25 C24 C23 109.6(4) . . ?
N1 C13 H13A 110.7 . . ?
N1 C13 H13B 110.7 . . ?
N1 C13 C12 105.1(3) . . ?
H13A C13 H13B 108.8 . . ?
C12 C13 H13A 110.7 . . ?
C12 C13 H13B 110.7 . . ?
C8 C9 H9 119.8 . . ?
C10 C9 C8 120.5(4) . . ?
C10 C9 H9 119.8 . . ?
C40 C45 C47 123.6(3) . . ?
C44 C45 C40 117.5(3) . . ?
C44 C45 C47 118.8(4) . . ?
C52 C53 C62 123.0(3) . . ?
C54 C53 C52 117.4(3) . . ?
C54 C53 C62 119.5(4) . . ?
C15 C16 H16 119.6 . . ?
C17 C16 C15 120.9(4) . . ?
C17 C16 H16 119.6 . . ?
N4 C39 H39A 111.2 . . ?
N4 C39 H39B 111.2 . . ?
N4 C39 C38 102.8(3) . . ?
H39A C39 H39B 109.1 . . ?
C38 C39 H39A 111.2 . . ?
C38 C39 H39B 111.2 . . ?
C26 C27 C36 122.2(3) . . ?
C26 C27 C28 118.8(4) . . ?
C28 C27 C36 119.0(4) . . ?
C8 C7 H7 119.3 . . ?
C8 C7 C6 121.5(3) . . ?
C6 C7 H7 119.3 . . ?
C19 C21 H21 106.7 . . ?
C20 C21 C19 111.3(4) . . ?
C20 C21 H21 106.7 . . ?
C22 C21 C19 114.2(4) . . ?
C22 C21 H21 106.7 . . ?
C22 C21 C20 110.7(4) . . ?
N3 C38 C39 103.1(3) . . ?
N3 C38 H38A 111.1 . . ?
N3 C38 H38B 111.1 . . ?
C39 C38 H38A 111.1 . . ?
C39 C38 H38B 111.1 . . ?
H38A C38 H38B 109.1 . . ?
C5 C10 H10 119.3 . . ?
C9 C10 C5 121.4(3) . . ?
C9 C10 H10 119.3 . . ?
C27 C36 H36 109.0 . . ?
C27 C36 C35 110.5(5) . . ?
C37 C36 C27 113.8(4) . . ?
C37 C36 H36 109.0 . . ?
C37 C36 C35 105.5(5) . . ?
C35 C36 H36 109.0 . . ?
C42 C43 H43 119.7 . . ?
C44 C43 C42 120.6(4) . . ?
C44 C43 H43 119.7 . . ?
C41 C50 H50 107.2 . . ?
C49 C50 C41 112.7(4) . . ?
C49 C50 H50 107.2 . . ?
C51 C50 C41 111.4(4) . . ?
C51 C50 H50 107.2 . . ?
C51 C50 C49 110.7(5) . . ?
C19 C18 H18 119.1 . . ?
C17 C18 C19 121.8(4) . . ?
C17 C18 H18 119.1 . . ?
C5 C6 H6 119.8 . . ?
C7 C6 C5 120.4(3) . . ?
C7 C6 H6 119.8 . . ?
C27 C28 H28 119.6 . . ?
C29 C28 C27 120.8(5) . . ?
C29 C28 H28 119.6 . . ?
F2 C11 C8 115.3(4) . . ?
F2 C11 F1 107.7(5) . . ?
F2 C11 F3 108.1(5) . . ?
F1 C11 C8 114.2(5) . . ?
F1 C11 F3 99.5(5) . . ?
F3 C11 C8 110.7(4) . . ?
F2A C11 C8 110.7(6) . . ?
F2A C11 F3A 105.0(7) . . ?
F3A C11 C8 112.0(5) . . ?
F1A C11 C8 114.8(6) . . ?
F1A C11 F2A 106.5(7) . . ?
F1A C11 F3A 107.3(7) . . ?
F0AA C11 C8 116.3(7) . . ?
F0AA C11 F1AA 103.2(10) . . ?
F0AA C11 F4 102.8(11) . . ?
F1AA C11 C8 109.5(6) . . ?
F4 C11 C8 115.7(7) . . ?
F4 C11 F1AA 108.5(11) . . ?
C59 C58 H58A 109.5 . . ?
C59 C58 H58B 109.5 . . ?
C59 C58 H58C 109.5 . . ?
H58A C58 H58B 109.5 . . ?
H58A C58 H58C 109.5 . . ?
H58B C58 H58C 109.5 . . ?
C26 C31 C33 122.3(4) . . ?
C30 C31 C26 117.1(4) . . ?
C30 C31 C33 120.6(4) . . ?
C57 C56 H56 119.7 . . ?
C55 C56 C57 120.6(4) . . ?
C55 C56 H56 119.7 . . ?
N2 C12 C13 104.4(3) . . ?
N2 C12 H12A 110.9 . . ?
N2 C12 H12B 110.9 . . ?
C13 C12 H12A 110.9 . . ?
C13 C12 H12B 110.9 . . ?
H12A C12 H12B 108.9 . . ?
C16 C17 H17 119.9 . . ?
C18 C17 C16 120.1(4) . . ?
C18 C17 H17 119.9 . . ?
C28 C29 H29 120.0 . . ?
C30 C29 C28 119.9(4) . . ?
C30 C29 H29 120.0 . . ?
C56 C55 H55 119.6 . . ?
C54 C55 C56 120.7(3) . . ?
C54 C55 H55 119.6 . . ?
C45 C47 H47 108.2 . . ?
C45 C47 C48 111.6(3) . . ?
C45 C47 C46 110.8(4) . . ?
C48 C47 H47 108.2 . . ?
C46 C47 H47 108.2 . . ?
C46 C47 C48 109.7(4) . . ?
C53 C54 H54 119.4 . . ?
C55 C54 C53 121.3(4) . . ?
C55 C54 H54 119.4 . . ?
C31 C30 H30 118.7 . . ?
C29 C30 C31 122.5(4) . . ?
C29 C30 H30 118.7 . . ?
C47 C48 H48A 109.5 . . ?
C47 C48 H48B 109.5 . . ?
C47 C48 H48C 109.5 . . ?
H48A C48 H48B 109.5 . . ?
H48A C48 H48C 109.5 . . ?
H48B C48 H48C 109.5 . . ?
C53 C62 H62 108.6 . . ?
C53 C62 C63 109.4(4) . . ?
C63 C62 H62 108.6 . . ?
C61 C62 C53 112.5(4) . . ?
C61 C62 H62 108.6 . . ?
C61 C62 C63 109.1(4) . . ?
C47 C46 H46A 109.5 . . ?
C47 C46 H46B 109.5 . . ?
C47 C46 H46C 109.5 . . ?
H46A C46 H46B 109.5 . . ?
H46A C46 H46C 109.5 . . ?
H46B C46 H46C 109.5 . . ?
C24 C23 H23A 109.5 . . ?
C24 C23 H23B 109.5 . . ?
C24 C23 H23C 109.5 . . ?
H23A C23 H23B 109.5 . . ?
H23A C23 H23C 109.5 . . ?
H23B C23 H23C 109.5 . . ?
C24 C25 H25A 109.5 . . ?
C24 C25 H25B 109.5 . . ?
C24 C25 H25C 109.5 . . ?
H25A C25 H25B 109.5 . . ?
H25A C25 H25C 109.5 . . ?
H25B C25 H25C 109.5 . . ?
C59 C60 H60A 109.5 . . ?
C59 C60 H60B 109.5 . . ?
C59 C60 H60C 109.5 . . ?
H60A C60 H60B 109.5 . . ?
H60A C60 H60C 109.5 . . ?
H60B C60 H60C 109.5 . . ?
C31 C33 H33 108.1 . . ?
C31 C33 C34 114.6(5) . . ?
C31 C33 C32 109.7(5) . . ?
C34 C33 H33 108.1 . . ?
C32 C33 H33 108.1 . . ?
C32 C33 C34 107.9(5) . . ?
C21 C20 H20A 109.5 . . ?
C21 C20 H20B 109.5 . . ?
C21 C20 H20C 109.5 . . ?
H20A C20 H20B 109.5 . . ?
H20A C20 H20C 109.5 . . ?
H20B C20 H20C 109.5 . . ?
C62 C63 H63A 109.5 . . ?
C62 C63 H63B 109.5 . . ?
C62 C63 H63C 109.5 . . ?
H63A C63 H63B 109.5 . . ?
H63A C63 H63C 109.5 . . ?
H63B C63 H63C 109.5 . . ?
C33 C34 H34A 109.5 . . ?
C33 C34 H34B 109.5 . . ?
C33 C34 H34C 109.5 . . ?
H34A C34 H34B 109.5 . . ?
H34A C34 H34C 109.5 . . ?
H34B C34 H34C 109.5 . . ?
C33 C32 H32A 109.5 . . ?
C33 C32 H32B 109.5 . . ?
C33 C32 H32C 109.5 . . ?
H32A C32 H32B 109.5 . . ?
H32A C32 H32C 109.5 . . ?
H32B C32 H32C 109.5 . . ?
C62 C61 H61A 109.5 . . ?
C62 C61 H61B 109.5 . . ?
C62 C61 H61C 109.5 . . ?
H61A C61 H61B 109.5 . . ?
H61A C61 H61C 109.5 . . ?
H61B C61 H61C 109.5 . . ?
C36 C37 H37A 109.5 . . ?
C36 C37 H37B 109.5 . . ?
C36 C37 H37C 109.5 . . ?
H37A C37 H37B 109.5 . . ?
H37A C37 H37C 109.5 . . ?
H37B C37 H37C 109.5 . . ?
C50 C49 H49A 109.5 . . ?
C50 C49 H49B 109.5 . . ?
C50 C49 H49C 109.5 . . ?
H49A C49 H49B 109.5 . . ?
H49A C49 H49C 109.5 . . ?
H49B C49 H49C 109.5 . . ?
C50 C51 H51A 109.5 . . ?
C50 C51 H51B 109.5 . . ?
C50 C51 H51C 109.5 . . ?
H51A C51 H51B 109.5 . . ?
H51A C51 H51C 109.5 . . ?
H51B C51 H51C 109.5 . . ?
C21 C22 H22A 109.5 . . ?
C21 C22 H22B 109.5 . . ?
C21 C22 H22C 109.5 . . ?
H22A C22 H22B 109.5 . . ?
H22A C22 H22C 109.5 . . ?
H22B C22 H22C 109.5 . . ?
C36 C35 H35A 109.5 . . ?
C36 C35 H35B 109.5 . . ?
C36 C35 H35C 109.5 . . ?
H35A C35 H35B 109.5 . . ?
H35A C35 H35C 109.5 . . ?
H35B C35 H35C 109.5 . . ?

loop_
_geom_bond_atom_site_label_1
_geom_bond_atom_site_label_2
_geom_bond_distance
_geom_bond_site_symmetry_2
_geom_bond_publ_flag
P1 C3 1.812(3) . ?
P1 N5 1.732(3) . ?
P1 C1 1.825(3) . ?
P2 C3 1.823(3) . ?
P2 C1 1.828(3) . ?
P2 H2 1.33(5) . ?
N3 C4 1.393(4) . ?
N3 C52 1.437(4) . ?
N3 C38 1.468(4) . ?
N1 C14 1.431(4) . ?
N1 C2 1.391(4) . ?
N1 C13 1.465(4) . ?
N2 C2 1.384(4) . ?
N2 C26 1.435(4) . ?
N2 C12 1.451(4) . ?
N4 C4 1.392(4) . ?
N4 C40 1.434(4) . ?
N4 C39 1.453(4) . ?
C4 C3 1.360(4) . ?
C14 C19 1.409(5) . ?
C14 C15 1.403(5) . ?
N5 C5 1.371(4) . ?
N5 H5 0.88(5) . ?
C52 C57 1.407(4) . ?
C52 C53 1.398(5) . ?
C1 C2 1.359(4) . ?
C40 C41 1.397(5) . ?
C40 C45 1.406(5) . ?
C42 H42 0.9300 . ?
C42 C41 1.384(5) . ?
C42 C43 1.379(7) . ?
C41 C50 1.523(6) . ?
C57 C59 1.516(5) . ?
C57 C56 1.389(5) . ?
C44 H44 0.9300 . ?
C44 C45 1.389(5) . ?
C44 C43 1.365(6) . ?
C19 C21 1.520(5) . ?
C19 C18 1.389(5) . ?
C59 H59 0.9800 . ?
C59 C58 1.522(6) . ?
C59 C60 1.525(6) . ?
C5 C10 1.403(5) . ?
C5 C6 1.404(5) . ?
C26 C27 1.388(5) . ?
C26 C31 1.406(5) . ?
C15 C24 1.516(5) . ?
C15 C16 1.394(5) . ?
C8 C9 1.383(5) . ?
C8 C7 1.380(6) . ?
C8 C11 1.471(5) . ?
C24 H24 0.9800 . ?
C24 C23 1.526(5) . ?
C24 C25 1.524(6) . ?
C13 H13A 0.9700 . ?
C13 H13B 0.9700 . ?
C13 C12 1.478(5) . ?
C9 H9 0.9300 . ?
C9 C10 1.379(5) . ?
C45 C47 1.519(5) . ?
C53 C54 1.396(5) . ?
C53 C62 1.519(5) . ?
C16 H16 0.9300 . ?
C16 C17 1.384(6) . ?
F2 C11 1.320(8) . ?
C39 H39A 0.9700 . ?
C39 H39B 0.9700 . ?
C39 C38 1.495(5) . ?
F1 C11 1.348(9) . ?
C27 C36 1.523(6) . ?
C27 C28 1.389(5) . ?
C7 H7 0.9300 . ?
C7 C6 1.382(5) . ?
C21 H21 0.9800 . ?
C21 C20 1.510(6) . ?
C21 C22 1.498(7) . ?
C38 H38A 0.9700 . ?
C38 H38B 0.9700 . ?
C10 H10 0.9300 . ?
C36 H36 0.9800 . ?
C36 C37 1.504(8) . ?
C36 C35 1.532(9) . ?
C43 H43 0.9300 . ?
C50 H50 0.9800 . ?
C50 C49 1.523(7) . ?
C50 C51 1.499(7) . ?
C18 H18 0.9300 . ?
C18 C17 1.365(6) . ?
C6 H6 0.9300 . ?
C28 H28 0.9300 . ?
C28 C29 1.371(7) . ?
C11 F3 1.390(8) . ?
C11 F2A 1.340(13) . ?
C11 F3A 1.393(12) . ?
C11 F1A 1.329(14) . ?
C11 F0AA 1.303(16) . ?
C11 F1AA 1.428(16) . ?
C11 F4 1.327(16) . ?
C58 H58A 0.9600 . ?
C58 H58B 0.9600 . ?
C58 H58C 0.9600 . ?
C31 C30 1.395(6) . ?
C31 C33 1.498(7) . ?
C56 H56 0.9300 . ?
C56 C55 1.372(6) . ?
C12 H12A 0.9700 . ?
C12 H12B 0.9700 . ?
C17 H17 0.9300 . ?
C29 H29 0.9300 . ?
C29 C30 1.346(8) . ?
C55 H55 0.9300 . ?
C55 C54 1.371(6) . ?
C47 H47 0.9800 . ?
C47 C48 1.542(6) . ?
C47 C46 1.525(7) . ?
C54 H54 0.9300 . ?
C30 H30 0.9300 . ?
C48 H48A 0.9600 . ?
C48 H48B 0.9600 . ?
C48 H48C 0.9600 . ?
C62 H62 0.9800 . ?
C62 C63 1.535(7) . ?
C62 C61 1.514(7) . ?
C46 H46A 0.9600 . ?
C46 H46B 0.9600 . ?
C46 H46C 0.9600 . ?
C23 H23A 0.9600 . ?
C23 H23B 0.9600 . ?
C23 H23C 0.9600 . ?
C25 H25A 0.9600 . ?
C25 H25B 0.9600 . ?
C25 H25C 0.9600 . ?
C60 H60A 0.9600 . ?
C60 H60B 0.9600 . ?
C60 H60C 0.9600 . ?
C33 H33 0.9800 . ?
C33 C34 1.525(7) . ?
C33 C32 1.522(9) . ?
C20 H20A 0.9600 . ?
C20 H20B 0.9600 . ?
C20 H20C 0.9600 . ?
C63 H63A 0.9600 . ?
C63 H63B 0.9600 . ?
C63 H63C 0.9600 . ?
C34 H34A 0.9600 . ?
C34 H34B 0.9600 . ?
C34 H34C 0.9600 . ?
C32 H32A 0.9600 . ?
C32 H32B 0.9600 . ?
C32 H32C 0.9600 . ?
C61 H61A 0.9600 . ?
C61 H61B 0.9600 . ?
C61 H61C 0.9600 . ?
C37 H37A 0.9600 . ?
C37 H37B 0.9600 . ?
C37 H37C 0.9600 . ?
C49 H49A 0.9600 . ?
C49 H49B 0.9600 . ?
C49 H49C 0.9600 . ?
C51 H51A 0.9600 . ?
C51 H51B 0.9600 . ?
C51 H51C 0.9600 . ?
C22 H22A 0.9600 . ?
C22 H22B 0.9600 . ?
C22 H22C 0.9600 . ?
C35 H35A 0.9600 . ?
C35 H35B 0.9600 . ?
C35 H35C 0.9600 . ?
